data_4068600
loop_
_publ_author_name
'Whited, Matthew T.'
'Grubbs, Robert H.'

_publ_section_title
;
 Elucidation of Heterocumulene Activation by a Nucleophilic-at-Metal
 Iridium(I) Carbene
;
_journal_issue 1
_journal_name_full Organometallics
_journal_page_first 161
_journal_paper_doi 10.1021/om8009766
_journal_volume 28
_journal_year 2009
_chemical_formula_sum 'C33 H50 Ir N O P2 S4'
_chemical_formula_weight 859.12
_chemical_name_systematic
; 
 ? 
;
_space_group_IT_number 14
_symmetry_cell_setting monoclinic
_symmetry_space_group_name_Hall '-P 2yn'
_symmetry_space_group_name_H-M 'P 1 21/n 1'
_atom_sites_solution_hydrogens geom
_atom_sites_solution_primary direct
_atom_sites_solution_secondary difmap
_audit_creation_method SHELXL-97
_cell_angle_alpha 90.00
_cell_angle_beta 101.326(3)
_cell_angle_gamma 90.00
_cell_formula_units_Z 4
_cell_length_a 16.5763(8)
_cell_length_b 10.4629(4)
_cell_length_c 23.7379(10)
_cell_measurement_reflns_used 9503
_cell_measurement_temperature 296(2)
_cell_measurement_theta_max 32.96
_cell_measurement_theta_min 2.56
_cell_volume 4036.8(3)
_computing_cell_refinement 'Bruker SMART'
_computing_data_collection 'Bruker SMART'
_computing_data_reduction 'Bruker SAINT'
_computing_molecular_graphics 'Bruker SHELXTL'
_computing_publication_material 'Bruker SHELXTL'
_computing_structure_refinement 'SHELXL-97 (Sheldrick, 2008)'
_computing_structure_solution 'SHELXS-97 (Sheldrick, 2008)'
_diffrn_ambient_temperature 296(2)
_diffrn_measured_fraction_theta_full 0.996
_diffrn_measured_fraction_theta_max 0.996
_diffrn_measurement_device_type 'CCD area detector'
_diffrn_measurement_method 'phi and omega scans'
_diffrn_radiation_monochromator graphite
_diffrn_radiation_source 'fine-focus sealed tube'
_diffrn_radiation_type MoK\a
_diffrn_radiation_wavelength 0.71073
_diffrn_reflns_av_R_equivalents 0.0575
_diffrn_reflns_av_sigmaI/netI 0.0390
_diffrn_reflns_limit_h_max 25
_diffrn_reflns_limit_h_min -25
_diffrn_reflns_limit_k_max 16
_diffrn_reflns_limit_k_min -16
_diffrn_reflns_limit_l_max 36
_diffrn_reflns_limit_l_min -36
_diffrn_reflns_number 112683
_diffrn_reflns_theta_full 33.03
_diffrn_reflns_theta_max 33.03
_diffrn_reflns_theta_min 2.13
_exptl_absorpt_coefficient_mu 3.618
_exptl_absorpt_correction_T_max 0.672
_exptl_absorpt_correction_T_min 0.362
_exptl_absorpt_correction_type multi-scan
_exptl_absorpt_process_details 'Bruker SADABS'
_exptl_crystal_colour red
_exptl_crystal_density_diffrn 1.414
_exptl_crystal_density_method 'not measured'
_exptl_crystal_description plate
_exptl_crystal_F_000 1736
_exptl_crystal_size_max 0.31
_exptl_crystal_size_mid 0.30
_exptl_crystal_size_min 0.11
_platon_squeeze_details
;
;
_refine_diff_density_max 2.518
_refine_diff_density_min -3.050
_refine_diff_density_rms 0.181
_refine_ls_extinction_method none
_refine_ls_goodness_of_fit_ref 1.120
_refine_ls_hydrogen_treatment constr
_refine_ls_matrix_type full
_refine_ls_number_parameters 392
_refine_ls_number_reflns 15188
_refine_ls_number_restraints 18
_refine_ls_restrained_S_all 1.131
_refine_ls_R_factor_all 0.0639
_refine_ls_R_factor_gt 0.0463
_refine_ls_shift/su_max 0.001
_refine_ls_shift/su_mean 0.000
_refine_ls_structure_factor_coef Fsqd
_refine_ls_weighting_details 'calc w=1/[\s^2^(Fo^2^)+(0.0438P)^2^+15.3618P] where P=(Fo^2^+2Fc^2^)/3'
_refine_ls_weighting_scheme calc
_refine_ls_wR_factor_gt 0.1080
_refine_ls_wR_factor_ref 0.1158
_reflns_number_gt 11781
_reflns_number_total 15188
_reflns_threshold_expression >2sigma(I)
_cod_data_source_file om8009766_si_002.cif
_cod_data_source_block mtw80sqz
_cod_depositor_comments
;
The following automatic conversions were performed:

'_symmetry_cell_setting' value 'Monoclinic' changed to 'monoclinic'
according to /home/saulius/struct/CIF-dictionaries/cif_core.dic
dictionary named 'cif_core.dic' version 2.4.2 from 2011-04-26.

Automatic conversion script
Id: cif_fix_values 1715 2011-07-08 13:25:40Z adriana 
;
_cod_original_sg_symbol_H-M P2(1)/n
_cod_database_code 4068600

loop_
_symmetry_equiv_pos_as_xyz
'x, y, z'
'-x+1/2, y+1/2, -z+1/2'
'-x, -y, -z'
'x-1/2, -y-1/2, z-1/2'

loop_
_atom_site_label
_atom_site_type_symbol
_atom_site_fract_x
_atom_site_fract_y
_atom_site_fract_z
_atom_site_U_iso_or_equiv
_atom_site_adp_type
_atom_site_occupancy
_atom_site_symmetry_multiplicity
_atom_site_calc_flag
_atom_site_refinement_flags
Ir1 Ir 1.003599(9) 0.333124(13) 0.214954(6) 0.01874(4) Uani 1 1 d .
P2 P 1.09675(7) 0.20347(11) 0.17750(5) 0.0285(2) Uani 1 1 d .
P1 P 0.92660(7) 0.51420(11) 0.22999(5) 0.0281(2) Uani 1 1 d .
N1 N 1.0319(3) 0.4581(3) 0.15134(14) 0.0303(8) Uani 1 1 d .
C13 C 1.1473(3) 0.3248(5) 0.1431(2) 0.0377(11) Uani 1 1 d .
C32 C 1.1115(4) 0.3435(5) 0.3458(2) 0.0404(12) Uani 1 1 d .
C18 C 0.9789(3) 0.6409(4) 0.2780(2) 0.0333(10) Uani 1 1 d .
H18 H 1.0060 0.6019 0.3143 0.040 Uiso 1 1 calc R
C27 C 0.9092(3) 0.2657(4) 0.16012(18) 0.0249(8) Uani 1 1 d .
H27 H 0.8766 0.2044 0.1731 0.030 Uiso 1 1 calc R
C1 C 0.9737(4) 0.5444(4) 0.12688(18) 0.0417(13) Uani 1 1 d .
C28 C 0.8181(3) 0.2497(5) 0.0636(2) 0.0441(13) Uani 1 1 d .
C33 C 0.9770(4) 0.2191(5) 0.27634(19) 0.0430(13) Uani 1 1 d .
C21 C 1.0458(3) 0.1003(5) 0.1177(2) 0.0360(11) Uani 1 1 d .
H21 H 1.0076 0.1560 0.0920 0.043 Uiso 1 1 calc R
C8 C 1.1063(4) 0.4418(5) 0.13357(18) 0.0387(12) Uani 1 1 d .
C5 C 0.8490(5) 0.6615(5) 0.1336(3) 0.072(3) Uani 1 1 d .
H5 H 0.8093 0.6849 0.1544 0.087 Uiso 1 1 calc R
C31 C 0.7676(4) 0.1524(7) 0.0901(3) 0.0609(19) Uani 1 1 d .
H31A H 0.8017 0.0809 0.1045 0.091 Uiso 1 1 calc R
H31B H 0.7222 0.1236 0.0614 0.091 Uiso 1 1 calc R
H31C H 0.7472 0.1918 0.1211 0.091 Uiso 1 1 calc R
C2 C 0.9662(6) 0.5928(5) 0.0701(2) 0.069(2) Uani 1 1 d .
H2 H 1.0056 0.5724 0.0486 0.083 Uiso 1 1 calc R
C12 C 1.2237(4) 0.3056(9) 0.1268(3) 0.064(2) Uani 1 1 d .
H12 H 1.2484 0.2256 0.1322 0.076 Uiso 1 1 calc R
C30 C 0.8576(4) 0.1958(7) 0.0176(3) 0.060(2) Uani 1 1 d .
H30A H 0.8927 0.2592 0.0057 0.090 Uiso 1 1 calc R
H30B H 0.8159 0.1712 -0.0146 0.090 Uiso 1 1 calc R
H30C H 0.8898 0.1223 0.0321 0.090 Uiso 1 1 calc R
C15 C 0.8246(3) 0.4996(7) 0.2482(3) 0.063(2) Uani 1 1 d .
H15 H 0.7992 0.5845 0.2454 0.076 Uiso 1 1 calc R
C6 C 0.9137(4) 0.5811(4) 0.1583(2) 0.0452(15) Uani 1 1 d .
S1 S 1.11913(7) 0.41271(11) 0.28284(4) 0.0276(2) Uani 1 1 d .
S3 S 1.03316(15) 0.23282(16) 0.34695(5) 0.0698(6) Uani 1 1 d .
S2 S 1.17375(14) 0.3716(2) 0.40799(6) 0.0703(6) Uani 1 1 d .
S4 S 0.90436(17) 0.10755(19) 0.27348(7) 0.0829(8) Uani 1 1 d .
O1 O 0.8895(2) 0.3007(3) 0.10751(13) 0.0303(7) Uani 1 1 d .
C20 C 1.0400(4) 0.7032(7) 0.2524(3) 0.0573(17) Uani 1 1 d .
H20A H 1.0135 0.7596 0.2225 0.086 Uiso 1 1 calc R
H20B H 1.0711 0.6402 0.2364 0.086 Uiso 1 1 calc R
H20C H 1.0763 0.7515 0.2811 0.086 Uiso 1 1 calc R
C9 C 1.1479(5) 0.5404(7) 0.1099(2) 0.066(2) Uani 1 1 d .
H9 H 1.1238 0.6207 0.1034 0.079 Uiso 1 1 calc R
C19 C 0.9195(5) 0.7448(8) 0.2907(5) 0.102(4) Uani 1 1 d .
H19A H 0.9490 0.8053 0.3175 0.153 Uiso 1 1 calc R
H19B H 0.8766 0.7061 0.3069 0.153 Uiso 1 1 calc R
H19C H 0.8956 0.7879 0.2557 0.153 Uiso 1 1 calc R
C3 C 0.9012(8) 0.6692(6) 0.0472(3) 0.098(4) Uani 1 1 d .
H3 H 0.8962 0.6962 0.0093 0.118 Uiso 1 1 calc R
C17 C 0.7693(4) 0.4107(8) 0.2063(4) 0.085(3) Uani 1 1 d .
H17A H 0.7868 0.3238 0.2139 0.127 Uiso 1 1 calc R
H17B H 0.7730 0.4327 0.1676 0.127 Uiso 1 1 calc R
H17C H 0.7134 0.4197 0.2110 0.127 Uiso 1 1 calc R
C4 C 0.8438(7) 0.7075(6) 0.0768(4) 0.091(4) Uani 1 1 d .
C10 C 1.2244(6) 0.5180(10) 0.0965(3) 0.081(3) Uani 1 1 d U
H10 H 1.2509 0.5853 0.0821 0.097 Uiso 1 1 calc R
C7 C 0.7718(7) 0.7908(8) 0.0502(4) 0.100(3) Uani 1 1 d U
H7A H 0.7494 0.7609 0.0121 0.149 Uiso 1 1 calc R
H7B H 0.7901 0.8775 0.0484 0.149 Uiso 1 1 calc R
H7C H 0.7303 0.7870 0.0732 0.149 Uiso 1 1 calc R
C11 C 1.2624(5) 0.4019(12) 0.1033(3) 0.094(4) Uani 1 1 d .
C16 C 0.8326(6) 0.4514(9) 0.3108(4) 0.091(3) Uani 1 1 d .
H16A H 0.7791 0.4482 0.3205 0.136 Uiso 1 1 calc R
H16B H 0.8672 0.5087 0.3364 0.136 Uiso 1 1 calc R
H16C H 0.8564 0.3675 0.3141 0.136 Uiso 1 1 calc R
C14 C 1.3455(6) 0.3812(15) 0.0887(5) 0.148(7) Uani 1 1 d .
H14A H 1.3443 0.4076 0.0498 0.222 Uiso 1 1 calc R
H14B H 1.3596 0.2922 0.0927 0.222 Uiso 1 1 calc R
H14C H 1.3858 0.4306 0.1142 0.222 Uiso 1 1 calc R
C22 C 0.9932(4) -0.0055(5) 0.1357(3) 0.0510(15) Uani 1 1 d .
H22A H 0.9516 -0.0303 0.1034 0.076 Uiso 1 1 calc R
H22B H 0.9675 0.0248 0.1660 0.076 Uiso 1 1 calc R
H22C H 1.0273 -0.0779 0.1490 0.076 Uiso 1 1 calc R
C26 C 1.2453(4) 0.1740(7) 0.2605(3) 0.062(2) Uani 1 1 d .
H26A H 1.2268 0.2002 0.2946 0.092 Uiso 1 1 calc R
H26B H 1.2605 0.2480 0.2410 0.092 Uiso 1 1 calc R
H26C H 1.2921 0.1187 0.2708 0.092 Uiso 1 1 calc R
C24 C 1.1769(4) 0.1035(6) 0.2213(3) 0.062(2) Uani 1 1 d .
H24 H 1.2028 0.0551 0.1943 0.074 Uiso 1 1 calc R
C23 C 1.1044(4) 0.0453(7) 0.0808(3) 0.0571(18) Uani 1 1 d .
H23A H 1.1411 -0.0149 0.1031 0.086 Uiso 1 1 calc R
H23B H 1.1357 0.1135 0.0685 0.086 Uiso 1 1 calc R
H23C H 1.0729 0.0031 0.0478 0.086 Uiso 1 1 calc R
C25 C 1.1410(6) 0.0066(8) 0.2561(4) 0.102(3) Uani 1 1 d U
H25A H 1.1844 -0.0437 0.2781 0.153 Uiso 1 1 calc R
H25B H 1.1039 -0.0481 0.2308 0.153 Uiso 1 1 calc R
H25C H 1.1116 0.0498 0.2816 0.153 Uiso 1 1 calc R
C29 C 0.7664(4) 0.3669(7) 0.0441(3) 0.064(2) Uani 1 1 d .
H29A H 0.7409 0.3961 0.0747 0.095 Uiso 1 1 calc R
H29B H 0.7248 0.3456 0.0113 0.095 Uiso 1 1 calc R
H29C H 0.8009 0.4332 0.0339 0.095 Uiso 1 1 calc R

loop_
_atom_site_aniso_label
_atom_site_aniso_U_11
_atom_site_aniso_U_22
_atom_site_aniso_U_33
_atom_site_aniso_U_23
_atom_site_aniso_U_13
_atom_site_aniso_U_12
Ir1 0.02521(7) 0.01444(6) 0.01474(6) 0.00271(5) -0.00060(4) -0.00326(5)
P2 0.0308(5) 0.0268(5) 0.0230(5) -0.0065(4) -0.0065(4) 0.0042(4)
P1 0.0272(5) 0.0229(5) 0.0305(5) -0.0073(4) -0.0032(4) 0.0014(4)
N1 0.054(2) 0.0192(15) 0.0166(14) 0.0029(12) 0.0034(15) -0.0083(15)
C13 0.037(2) 0.054(3) 0.0241(19) -0.017(2) 0.0091(17) -0.018(2)
C32 0.056(3) 0.037(3) 0.0215(18) 0.0030(18) -0.0095(19) 0.004(2)
C18 0.038(2) 0.024(2) 0.034(2) -0.0084(16) -0.0042(18) 0.0023(17)
C27 0.0266(19) 0.0163(17) 0.0313(19) -0.0025(14) 0.0042(15) -0.0018(14)
C1 0.083(4) 0.0139(17) 0.0192(17) 0.0015(14) -0.012(2) -0.003(2)
C28 0.043(3) 0.031(2) 0.045(3) -0.015(2) -0.025(2) 0.003(2)
C33 0.080(4) 0.026(2) 0.0213(19) 0.0054(16) 0.005(2) -0.021(2)
C21 0.037(2) 0.030(2) 0.034(2) -0.0134(18) -0.0101(19) 0.0059(19)
C8 0.060(3) 0.041(3) 0.0176(17) -0.0109(17) 0.0143(19) -0.027(2)
C5 0.094(5) 0.025(3) 0.069(4) -0.019(3) -0.053(4) 0.020(3)
C31 0.042(3) 0.054(4) 0.078(5) -0.021(3) -0.012(3) -0.013(3)
C2 0.149(7) 0.022(2) 0.023(2) 0.0011(18) -0.014(3) -0.014(3)
C12 0.040(3) 0.113(6) 0.040(3) -0.048(4) 0.014(2) -0.024(3)
C30 0.059(4) 0.062(4) 0.043(3) -0.030(3) -0.028(3) 0.016(3)
C15 0.026(2) 0.069(4) 0.097(5) -0.046(4) 0.017(3) -0.006(3)
C6 0.067(4) 0.019(2) 0.034(2) -0.0065(17) -0.028(2) 0.011(2)
S1 0.0287(5) 0.0298(5) 0.0202(4) -0.0029(4) -0.0048(4) -0.0018(4)
S3 0.1389(18) 0.0435(8) 0.0191(5) 0.0137(5) -0.0036(7) -0.0353(10)
S2 0.0880(13) 0.0786(12) 0.0277(6) -0.0008(7) -0.0296(7) 0.0054(10)
S4 0.149(2) 0.0607(11) 0.0408(8) 0.0031(7) 0.0231(10) -0.0720(13)
O1 0.0349(17) 0.0214(14) 0.0276(14) -0.0058(11) -0.0108(12) -0.0037(12)
C20 0.064(4) 0.055(4) 0.051(3) -0.009(3) 0.008(3) -0.031(3)
C9 0.117(6) 0.063(4) 0.027(2) -0.016(2) 0.035(3) -0.054(4)
C19 0.080(6) 0.057(5) 0.139(8) -0.067(5) -0.052(6) 0.027(4)
C3 0.201(11) 0.019(3) 0.042(3) 0.003(2) -0.054(5) 0.000(4)
C17 0.027(3) 0.085(5) 0.144(8) -0.077(6) 0.019(4) -0.012(3)
C4 0.144(8) 0.017(2) 0.073(5) -0.004(3) -0.075(5) 0.013(4)
C10 0.103(5) 0.110(6) 0.042(3) -0.031(4) 0.047(4) -0.065(5)
C7 0.127(6) 0.046(4) 0.089(5) -0.006(4) -0.069(5) 0.020(4)
C11 0.071(5) 0.174(10) 0.051(4) -0.070(6) 0.046(4) -0.074(6)
C16 0.091(6) 0.094(6) 0.113(7) -0.048(6) 0.081(6) -0.040(5)
C14 0.097(7) 0.269(16) 0.102(7) -0.122(10) 0.077(6) -0.106(9)
C22 0.065(4) 0.028(2) 0.051(3) -0.011(2) -0.012(3) 0.000(2)
C26 0.043(3) 0.079(5) 0.049(3) -0.028(3) -0.025(3) 0.025(3)
C24 0.061(4) 0.049(3) 0.057(3) -0.027(3) -0.036(3) 0.032(3)
C23 0.050(3) 0.067(4) 0.046(3) -0.036(3) -0.008(3) 0.010(3)
C25 0.119(6) 0.056(4) 0.098(5) 0.029(4) -0.062(5) 0.007(4)
C29 0.060(4) 0.053(4) 0.060(4) -0.018(3) -0.032(3) 0.020(3)

loop_
_atom_type_symbol
_atom_type_description
_atom_type_scat_dispersion_real
_atom_type_scat_dispersion_imag
_atom_type_scat_source
C C 0.0033 0.0016 'International Tables Vol C Tables 4.2.6.8 and 6.1.1.4'
H H 0.0000 0.0000 'International Tables Vol C Tables 4.2.6.8 and 6.1.1.4'
N N 0.0061 0.0033 'International Tables Vol C Tables 4.2.6.8 and 6.1.1.4'
O O 0.0106 0.0060 'International Tables Vol C Tables 4.2.6.8 and 6.1.1.4'
P P 0.1023 0.0942 'International Tables Vol C Tables 4.2.6.8 and 6.1.1.4'
S S 0.1246 0.1234 'International Tables Vol C Tables 4.2.6.8 and 6.1.1.4'
Ir Ir -1.4442 7.9887 'International Tables Vol C Tables 4.2.6.8 and 6.1.1.4'

loop_
_geom_angle_atom_site_label_1
_geom_angle_atom_site_label_2
_geom_angle_atom_site_label_3
_geom_angle
C27 Ir1 C33 90.4(2)
C27 Ir1 N1 90.49(16)
C33 Ir1 N1 178.52(18)
C27 Ir1 P1 90.25(12)
C33 Ir1 P1 99.59(19)
N1 Ir1 P1 79.27(12)
C27 Ir1 P2 92.25(12)
C33 Ir1 P2 100.72(19)
N1 Ir1 P2 80.38(12)
P1 Ir1 P2 159.52(5)
C27 Ir1 S1 179.15(13)
C33 Ir1 S1 88.77(16)
N1 Ir1 S1 90.30(11)
P1 Ir1 S1 90.22(4)
P2 Ir1 S1 87.56(4)
C13 P2 C24 107.9(3)
C13 P2 C21 104.2(2)
C24 P2 C21 105.8(2)
C13 P2 Ir1 99.38(18)
C24 P2 Ir1 124.5(2)
C21 P2 Ir1 113.04(17)
C6 P1 C15 108.0(4)
C6 P1 C18 104.9(2)
C15 P1 C18 104.9(3)
C6 P1 Ir1 97.82(18)
C15 P1 Ir1 121.5(2)
C18 P1 Ir1 117.92(16)
C1 N1 C8 123.2(4)
C1 N1 Ir1 118.3(4)
C8 N1 Ir1 118.3(3)
C8 C13 C12 121.1(6)
C8 C13 P2 115.8(4)
C12 C13 P2 123.1(6)
S2 C32 S1 124.9(4)
S2 C32 S3 116.2(3)
S1 C32 S3 118.9(3)
C20 C18 C19 107.1(7)
C20 C18 P1 110.4(4)
C19 C18 P1 112.8(4)
C20 C18 H18 108.8
C19 C18 H18 108.8
P1 C18 H18 108.8
O1 C27 Ir1 124.2(3)
O1 C27 H27 117.9
Ir1 C27 H27 117.9
N1 C1 C6 118.0(4)
N1 C1 C2 124.2(6)
C6 C1 C2 117.7(6)
C30 C28 O1 104.0(5)
C30 C28 C29 112.7(6)
O1 C28 C29 104.1(4)
C30 C28 C31 113.9(5)
O1 C28 C31 111.6(5)
C29 C28 C31 110.0(6)
S4 C33 S3 109.8(3)
S4 C33 Ir1 130.4(3)
S3 C33 Ir1 119.7(3)
C22 C21 C23 110.4(5)
C22 C21 P2 114.1(4)
C23 C21 P2 114.2(4)
C22 C21 H21 105.8
C23 C21 H21 105.8
P2 C21 H21 105.8
N1 C8 C13 119.4(4)
N1 C8 C9 124.1(6)
C13 C8 C9 116.2(6)
C6 C5 C4 120.1(9)
C6 C5 H5 120.0
C4 C5 H5 120.0
C28 C31 H31A 109.5
C28 C31 H31B 109.5
H31A C31 H31B 109.5
C28 C31 H31C 109.5
H31A C31 H31C 109.5
H31B C31 H31C 109.5
C3 C2 C1 120.1(9)
C3 C2 H2 120.0
C1 C2 H2 120.0
C11 C12 C13 121.6(9)
C11 C12 H12 119.2
C13 C12 H12 119.2
C28 C30 H30A 109.5
C28 C30 H30B 109.5
H30A C30 H30B 109.5
C28 C30 H30C 109.5
H30A C30 H30C 109.5
H30B C30 H30C 109.5
C17 C15 C16 110.7(7)
C17 C15 P1 111.1(4)
C16 C15 P1 110.1(5)
C17 C15 H15 108.3
C16 C15 H15 108.3
P1 C15 H15 108.3
C5 C6 C1 120.3(6)
C5 C6 P1 124.4(6)
C1 C6 P1 115.2(3)
C32 S1 Ir1 104.9(2)
C32 S3 C33 107.2(2)
C27 O1 C28 125.9(4)
C18 C20 H20A 109.5
C18 C20 H20B 109.5
H20A C20 H20B 109.5
C18 C20 H20C 109.5
H20A C20 H20C 109.5
H20B C20 H20C 109.5
C10 C9 C8 120.4(8)
C10 C9 H9 119.8
C8 C9 H9 119.8
C18 C19 H19A 109.5
C18 C19 H19B 109.5
H19A C19 H19B 109.5
C18 C19 H19C 109.5
H19A C19 H19C 109.5
H19B C19 H19C 109.5
C4 C3 C2 123.2(7)
C4 C3 H3 118.4
C2 C3 H3 118.4
C15 C17 H17A 109.5
C15 C17 H17B 109.5
H17A C17 H17B 109.5
C15 C17 H17C 109.5
H17A C17 H17C 109.5
H17B C17 H17C 109.5
C3 C4 C5 118.5(7)
C3 C4 C7 122.2(9)
C5 C4 C7 119.2(11)
C11 C10 C9 123.0(7)
C11 C10 H10 118.5
C9 C10 H10 118.5
C4 C7 H7A 109.5
C4 C7 H7B 109.5
H7A C7 H7B 109.5
C4 C7 H7C 109.5
H7A C7 H7C 109.5
H7B C7 H7C 109.5
C10 C11 C12 117.4(7)
C10 C11 C14 121.7(10)
C12 C11 C14 120.8(12)
C15 C16 H16A 109.5
C15 C16 H16B 109.5
H16A C16 H16B 109.5
C15 C16 H16C 109.5
H16A C16 H16C 109.5
H16B C16 H16C 109.5
C11 C14 H14A 109.5
C11 C14 H14B 109.5
H14A C14 H14B 109.5
C11 C14 H14C 109.5
H14A C14 H14C 109.5
H14B C14 H14C 109.5
C21 C22 H22A 109.5
C21 C22 H22B 109.5
H22A C22 H22B 109.5
C21 C22 H22C 109.5
H22A C22 H22C 109.5
H22B C22 H22C 109.5
C24 C26 H26A 109.5
C24 C26 H26B 109.5
H26A C26 H26B 109.5
C24 C26 H26C 109.5
H26A C26 H26C 109.5
H26B C26 H26C 109.5
C25 C24 C26 108.8(6)
C25 C24 P2 111.9(5)
C26 C24 P2 116.2(5)
C25 C24 H24 106.5
C26 C24 H24 106.5
P2 C24 H24 106.5
C21 C23 H23A 109.5
C21 C23 H23B 109.5
H23A C23 H23B 109.5
C21 C23 H23C 109.5
H23A C23 H23C 109.5
H23B C23 H23C 109.5
C24 C25 H25A 109.5
C24 C25 H25B 109.5
H25A C25 H25B 109.5
C24 C25 H25C 109.5
H25A C25 H25C 109.5
H25B C25 H25C 109.5
C28 C29 H29A 109.5
C28 C29 H29B 109.5
H29A C29 H29B 109.5
C28 C29 H29C 109.5
H29A C29 H29C 109.5
H29B C29 H29C 109.5

loop_
_geom_bond_atom_site_label_1
_geom_bond_atom_site_label_2
_geom_bond_distance
Ir1 C27 1.960(4)
Ir1 C33 1.998(4)
Ir1 N1 2.119(3)
Ir1 P1 2.3505(11)
Ir1 P2 2.3567(12)
Ir1 S1 2.3970(10)
P2 C13 1.803(5)
P2 C24 1.844(5)
P2 C21 1.851(4)
P1 C6 1.814(5)
P1 C15 1.832(6)
P1 C18 1.849(5)
N1 C1 1.366(6)
N1 C8 1.389(7)
C13 C8 1.396(8)
C13 C12 1.408(8)
C32 S2 1.653(5)
C32 S1 1.688(5)
C32 S3 1.744(6)
C18 C20 1.437(8)
C18 C19 1.537(9)
C18 H18 0.9800
C27 O1 1.280(5)
C27 H27 0.9300
C1 C6 1.408(9)
C1 C2 1.422(7)
C28 C30 1.490(9)
C28 O1 1.512(5)
C28 C29 1.515(8)
C28 C31 1.529(10)
C33 S4 1.669(5)
C33 S3 1.756(5)
C21 C22 1.522(8)
C21 C23 1.541(8)
C21 H21 0.9800
C8 C9 1.418(7)
C5 C6 1.398(7)
C5 C4 1.418(12)
C5 H5 0.9300
C31 H31A 0.9600
C31 H31B 0.9600
C31 H31C 0.9600
C2 C3 1.367(12)
C2 H2 0.9300
C12 C11 1.371(12)
C12 H12 0.9300
C30 H30A 0.9600
C30 H30B 0.9600
C30 H30C 0.9600
C15 C17 1.529(9)
C15 C16 1.550(13)
C15 H15 0.9800
C20 H20A 0.9600
C20 H20B 0.9600
C20 H20C 0.9600
C9 C10 1.386(12)
C9 H9 0.9300
C19 H19A 0.9600
C19 H19B 0.9600
C19 H19C 0.9600
C3 C4 1.348(16)
C3 H3 0.9300
C17 H17A 0.9600
C17 H17B 0.9600
C17 H17C 0.9600
C4 C7 1.512(10)
C10 C11 1.364(15)
C10 H10 0.9300
C7 H7A 0.9600
C7 H7B 0.9600
C7 H7C 0.9600
C11 C14 1.501(12)
C16 H16A 0.9600
C16 H16B 0.9600
C16 H16C 0.9600
C14 H14A 0.9600
C14 H14B 0.9600
C14 H14C 0.9600
C22 H22A 0.9600
C22 H22B 0.9600
C22 H22C 0.9600
C26 C24 1.511(8)
C26 H26A 0.9600
C26 H26B 0.9600
C26 H26C 0.9600
C24 C25 1.502(13)
C24 H24 0.9800
C23 H23A 0.9600
C23 H23B 0.9600
C23 H23C 0.9600
C25 H25A 0.9600
C25 H25B 0.9600
C25 H25C 0.9600
C29 H29A 0.9600
C29 H29B 0.9600
C29 H29C 0.9600

loop_
_platon_squeeze_void_nr
_platon_squeeze_void_average_x
_platon_squeeze_void_average_y
_platon_squeeze_void_average_z
_platon_squeeze_void_volume
_platon_squeeze_void_count_electrons
1 0.000 -0.023 0.500 301.0 5.8
2 0.500 -0.023 1.000 301.0 6.1
